data_2227736
loop_
_publ_author_name
'Grundt, Peter'
'Pernat, Jennifer'
'Krivogorsky, Bogdana'
'Halverson, Melanie A.'
'Berry, Steven M.'

_publ_section_title
;
 9-<i>O</i>-Ethylberberrubinium iodide monohydrate
;
_journal_coeditor_code JJ2056
_journal_issue 10
_journal_name_full 'Acta Crystallographica Section E'
_journal_page_first o2585
_journal_page_last o2586
_journal_paper_doi 10.1107/S1600536810036664
_journal_volume 66
_journal_year 2010
_chemical_formula_iupac '2C21 H20 N O4 +, 2I -, H2 O'
_chemical_formula_moiety '2(C21 H20 N O4 +), 2(I -), H2 O'
_chemical_formula_sum 'C42 H42 I2 N2 O9'
_chemical_formula_weight 972.61
_chemical_melting_point 257
_chemical_name_common '9-<i>O</i>-Ethylberberrubinium iodide monohydrate'
_chemical_name_systematic
;
9-ethoxy-10-methoxy-5,6-dihydro-1,3-dioxolo[4,5-<i>g</i>]isoquinolino[3,2-\
<i>a</i>]isoquinolin-7-ium iodide monohydrate
;
_space_group_IT_number 2
_symmetry_cell_setting triclinic
_symmetry_space_group_name_Hall '-P 1'
_symmetry_space_group_name_H-M 'P -1'
_atom_sites_solution_hydrogens geom
_atom_sites_solution_primary direct
_atom_sites_solution_secondary difmap
_cell_angle_alpha 80.442(6)
_cell_angle_beta 71.121(5)
_cell_angle_gamma 76.875(5)
_cell_formula_units_Z 2
_cell_length_a 11.036(3)
_cell_length_b 13.449(4)
_cell_length_c 14.086(4)
_cell_measurement_reflns_used 50086
_cell_measurement_temperature 93
_cell_measurement_theta_max 27.5
_cell_measurement_theta_min 3
_cell_volume 1916.8(9)
_computing_cell_refinement 'HKL2000 (Otwinowski & Minor, 1997)'
_computing_data_collection 'CrystalClear (Rigaku, 2009)'
_computing_data_reduction 'CrystalClear (Rigaku, 2009)'
_computing_molecular_graphics 'CAMERON (Watkin <i>et al.</i>, 1996)'
_computing_publication_material 'CRYSTALS (Betteridge <i>et al.</i>, 2003)'
_computing_structure_refinement 'CRYSTALS (Betteridge <i>et al.</i>, 2003)'
_computing_structure_solution 'CrystalStructure (Rigaku, 2009) and SIR2004 (Burla <i>et al.</i>, 2005)'
_diffrn_ambient_temperature 93
_diffrn_detector_area_resol_mean 10
_diffrn_measured_fraction_theta_full 0.999
_diffrn_measured_fraction_theta_max 0.999
_diffrn_measurement_device 'image plate'
_diffrn_measurement_device_type 'Rigaku R-AXIS RAPID II image plate'
_diffrn_measurement_method \w
_diffrn_radiation_monochromator graphite
_diffrn_radiation_source 'Mo sealed tube'
_diffrn_radiation_type 'Mo K\a'
_diffrn_radiation_wavelength 0.71073
_diffrn_reflns_av_R_equivalents 0.101
_diffrn_reflns_limit_h_max 14
_diffrn_reflns_limit_h_min -14
_diffrn_reflns_limit_k_max 17
_diffrn_reflns_limit_k_min -17
_diffrn_reflns_limit_l_max 18
_diffrn_reflns_limit_l_min -18
_diffrn_reflns_number 50086
_diffrn_reflns_theta_full 27.484
_diffrn_reflns_theta_max 27.484
_diffrn_reflns_theta_min 3.072
_diffrn_standards_decay_% 0
_diffrn_standards_number 0
_exptl_absorpt_coefficient_mu 1.701
_exptl_absorpt_correction_T_max 0.712
_exptl_absorpt_correction_T_min 0.469
_exptl_absorpt_correction_type multi-scan
_exptl_absorpt_process_details '(ABSCOR; Higashi, 1995)'
_exptl_crystal_colour yellow
_exptl_crystal_density_diffrn 1.685
_exptl_crystal_density_method 'not measured'
_exptl_crystal_description needle
_exptl_crystal_F_000 972
_exptl_crystal_size_max 1.000
_exptl_crystal_size_mid 0.100
_exptl_crystal_size_min 0.100
_refine_diff_density_max 1.75
_refine_diff_density_min -2.26
_refine_ls_extinction_method None
_refine_ls_goodness_of_fit_ref 0.9565
_refine_ls_hydrogen_treatment refall
_refine_ls_matrix_type full
_refine_ls_number_constraints 0
_refine_ls_number_parameters 502
_refine_ls_number_reflns 8751
_refine_ls_number_restraints 12
_refine_ls_R_factor_all 0.0901
_refine_ls_R_factor_gt 0.0591
_refine_ls_shift/su_max 0.0006227
_refine_ls_shift/su_mean 0.0000142
_refine_ls_structure_factor_coef Fsqd
_refine_ls_weighting_details
;
Method, part 1, Chebychev polynomial, (Watkin, 1994; Prince, 1982)
[weight] = 1.0/[A~0~*T~0~(x)+A~1~*T~1~(x) ... +A~n-1~]*T~n-1~(x)]
where A~i~ are the Chebychev coefficients listed below and x= Fcalc/Fmax
Method = Robust Weighting (Prince, 1982)
W = [weight] * [1-(deltaF/6*sigmaF)^2^]^2^
A~i~ are:
4.85 6.23 1.54
;
_refine_ls_weighting_scheme calc
_refine_ls_wR_factor_all 0.1947
_refine_ls_wR_factor_gt 0.1569
_refine_ls_wR_factor_ref 0.1947
_reflns_number_gt 4563
_reflns_number_total 8751
_reflns_threshold_expression I>2.0\s(I)
_cod_data_source_file jj2056.cif
_cod_data_source_block I
_cod_original_sg_symbol_H-M 'P -1 '
_cod_database_code 2227736
_cod_database_fobs_code 2227736

loop_
_symmetry_equiv_pos_as_xyz
x,y,z
-x,-y,-z

loop_
_atom_site_type_symbol
_atom_site_label
_atom_site_fract_x
_atom_site_fract_y
_atom_site_fract_z
_atom_site_U_iso_or_equiv
_atom_site_adp_type
_atom_site_occupancy
_atom_site_disorder_assembly
_atom_site_disorder_group
O O1A 0.7061(5) 0.4522(4) 0.7015(4) 0.0527 Uani 1.0000 . .
C C1A 0.5927(8) 0.5331(6) 0.7096(6) 0.0517 Uani 1.0000 . .
O O2A 0.5226(6) 0.5086(4) 0.6480(4) 0.0577 Uani 1.0000 . .
C C2A 0.5222(8) 0.3441(6) 0.5954(6) 0.0554 Uani 1.0000 . .
C C3A 0.5468(8) 0.1682(6) 0.5415(6) 0.0552 Uani 1.0000 . .
C C4A 0.5678(7) 0.0617(6) 0.5900(6) 0.0511 Uani 1.0000 . .
N N1A 0.7020(5) 0.0278(4) 0.5983(4) 0.0413 Uani 1.0000 . .
C C5A 0.7560(7) -0.0722(5) 0.5920(5) 0.0413 Uani 1.0000 . .
C C6A 0.9343(6) -0.2175(5) 0.6016(5) 0.0401 Uani 1.0000 . .
C C7A 1.0547(7) -0.2531(5) 0.6186(5) 0.0436 Uani 1.0000 . .
C C8A 1.1203(6) -0.1848(5) 0.6375(5) 0.0417 Uani 1.0000 . .
C C9A 1.0685(7) -0.0817(5) 0.6410(5) 0.0440 Uani 1.0000 . .
C C10A 0.8835(6) 0.0610(5) 0.6336(5) 0.0398 Uani 1.0000 . .
C C11A 0.7418(7) 0.2722(5) 0.6670(5) 0.0462 Uani 1.0000 . .
C C12A 0.6771(7) 0.3709(5) 0.6694(5) 0.0437 Uani 1.0000 . .
C C13A 0.5686(7) 0.4057(6) 0.6358(6) 0.0490 Uani 1.0000 . .
C C14A 0.5878(7) 0.2405(5) 0.5902(5) 0.0438 Uani 1.0000 . .
C C15A 0.8781(6) -0.1118(5) 0.6061(4) 0.0392 Uani 1.0000 . .
C C16A 0.9456(6) -0.0429(5) 0.6270(5) 0.0411 Uani 1.0000 . .
C C17A 0.7628(6) 0.0966(5) 0.6204(4) 0.0378 Uani 1.0000 . .
C C18A 0.6934(6) 0.2049(5) 0.6268(5) 0.0406 Uani 1.0000 . .
O O3A 1.1012(5) -0.3557(4) 0.6163(4) 0.0471 Uani 1.0000 . .
O O4A 0.8648(5) -0.2821(3) 0.5852(3) 0.0428 Uani 1.0000 . .
C C19A 1.2226(8) -0.3942(5) 0.6361(6) 0.0497 Uani 1.0000 . .
C C20A 0.9150(8) -0.3152(6) 0.4853(5) 0.0531 Uani 1.0000 . .
C C21A 0.8288(9) -0.3797(7) 0.4743(7) 0.0662 Uani 1.0000 . .
O O1B 0.7780(5) -0.4304(3) 0.8199(4) 0.0481 Uani 1.0000 . .
C C1B 0.8993(7) -0.5023(5) 0.7914(6) 0.0507 Uani 1.0000 . .
O O2B 0.9851(5) -0.4741(4) 0.8366(4) 0.0528 Uani 1.0000 . .
C C2B 0.9914(7) -0.3031(6) 0.8764(5) 0.0471 Uani 1.0000 . .
C C3B 0.9793(7) -0.1200(5) 0.9045(5) 0.0463 Uani 1.0000 . .
C C4B 0.8775(7) -0.0374(5) 0.9633(6) 0.0468 Uani 1.0000 . .
N N1B 0.7687(5) -0.0013(4) 0.9196(4) 0.0390 Uani 1.0000 . .
C C5B 0.7139(7) 0.0966(5) 0.9225(5) 0.0442 Uani 1.0000 . .
C C6B 0.5421(7) 0.2398(5) 0.8997(5) 0.0433 Uani 1.0000 . .
C C7B 0.4229(6) 0.2745(5) 0.8790(5) 0.0423 Uani 1.0000 . .
C C8B 0.3624(6) 0.2055(5) 0.8563(5) 0.0412 Uani 1.0000 . .
C C9B 0.4177(6) 0.1029(5) 0.8509(5) 0.0399 Uani 1.0000 . .
C C10B 0.6057(6) -0.0366(5) 0.8629(4) 0.0368 Uani 1.0000 . .
C C11B 0.7373(6) -0.2504(5) 0.8535(5) 0.0415 Uani 1.0000 . .
C C12B 0.8119(6) -0.3468(5) 0.8398(5) 0.0407 Uani 1.0000 . .
C C13B 0.9343(7) -0.3723(5) 0.8522(5) 0.0449 Uani 1.0000 . .
C C14B 0.9186(6) -0.2035(5) 0.8885(5) 0.0433 Uani 1.0000 . .
C C15B 0.5975(6) 0.1356(5) 0.8969(5) 0.0399 Uani 1.0000 . .
C C16B 0.5391(6) 0.0654(5) 0.8706(4) 0.0363 Uani 1.0000 . .
C C17B 0.7212(6) -0.0725(5) 0.8861(4) 0.0371 Uani 1.0000 . .
C C18B 0.7938(6) -0.1769(5) 0.8779(5) 0.0400 Uani 1.0000 . .
O O4B 0.6121(5) 0.3048(4) 0.9131(4) 0.0498 Uani 1.0000 . .
O O3B 0.3732(5) 0.3765(4) 0.8823(4) 0.0489 Uani 1.0000 . .
C C19B 0.2472(8) 0.4115(6) 0.8666(7) 0.0569 Uani 1.0000 . .
C C20B 0.5681(9) 0.3468(11) 1.0051(8) 0.0893 Uani 1.0000 . .
C C21B 0.6740(9) 0.3896(8) 1.0199(6) 0.0634 Uani 1.0000 . .
O O5 1.2817(6) 0.0700(5) 0.6183(4) 0.0635 Uani 1.0000 . .
I I1A 1.02838(5) 0.19860(3) 0.80552(4) 0.0447 Uani 0.9379 . .
I I1A' 1.1037(7) 0.1783(5) 0.7437(6) 0.0447 Uani 0.0621 . .
I I1B 1.39483(6) -0.16491(4) 0.75430(5) 0.0520 Uani 0.9057 . .
I I1B' 1.4616(6) -0.1882(4) 0.7030(5) 0.0520 Uani 0.0943 . .
H H1A 0.6187 0.5993 0.6853 0.0619 Uiso 1.0000 . .
H H2A 0.5380 0.5327 0.7790 0.0618 Uiso 1.0000 . .
H H3A 0.4499 0.3682 0.5718 0.0661 Uiso 1.0000 . .
H H4A 0.5966 0.1695 0.4707 0.0661 Uiso 1.0000 . .
H H5A 0.4542 0.1889 0.5483 0.0663 Uiso 1.0000 . .
H H6A 0.5042 0.0590 0.6571 0.0612 Uiso 1.0000 . .
H H7A 0.5560 0.0157 0.5490 0.0607 Uiso 1.0000 . .
H H8A 0.7107 -0.1157 0.5775 0.0495 Uiso 1.0000 . .
H H9A 1.2018 -0.2098 0.6474 0.0498 Uiso 1.0000 . .
H H10A 1.1145 -0.0368 0.6524 0.0527 Uiso 1.0000 . .
H H11A 0.9261 0.1064 0.6479 0.0480 Uiso 1.0000 . .
H H12A 0.8143 0.2501 0.6909 0.0558 Uiso 1.0000 . .
H H13A 1.2430 -0.4679 0.6357 0.0750 Uiso 1.0000 . .
H H14A 1.2168 -0.3759 0.7007 0.0748 Uiso 1.0000 . .
H H15A 1.2896 -0.3646 0.5852 0.0749 Uiso 1.0000 . .
H H16A 1.0021 -0.3568 0.4784 0.0636 Uiso 1.0000 . .
H H17A 0.9200 -0.2562 0.4342 0.0642 Uiso 1.0000 . .
H H18A 0.8548 -0.3958 0.4057 0.0992 Uiso 1.0000 . .
H H19A 0.8354 -0.4422 0.5184 0.0988 Uiso 1.0000 . .
H H20A 0.7397 -0.3432 0.4928 0.0989 Uiso 1.0000 . .
H H1B 0.8849 -0.5716 0.8167 0.0610 Uiso 1.0000 . .
H H2B 0.9354 -0.4972 0.7183 0.0609 Uiso 1.0000 . .
H H3B 1.0747 -0.3211 0.8837 0.0571 Uiso 1.0000 . .
H H4B 1.0408 -0.1494 0.9427 0.0559 Uiso 1.0000 . .
H H5B 1.0244 -0.0878 0.8384 0.0558 Uiso 1.0000 . .
H H6B 0.8441 -0.0668 1.0323 0.0558 Uiso 1.0000 . .
H H7B 0.9172 0.0200 0.9622 0.0559 Uiso 1.0000 . .
H H8B 0.7535 0.1410 0.9415 0.0528 Uiso 1.0000 . .
H H9B 0.2816 0.2301 0.8448 0.0488 Uiso 1.0000 . .
H H10B 0.3754 0.0586 0.8342 0.0478 Uiso 1.0000 . .
H H11B 0.5706 -0.0817 0.8411 0.0439 Uiso 1.0000 . .
H H12B 0.6540 -0.2340 0.8465 0.0500 Uiso 1.0000 . .
H H13B 0.2236 0.4843 0.8700 0.0849 Uiso 1.0000 . .
H H14B 0.1834 0.3776 0.9178 0.0848 Uiso 1.0000 . .
H H15B 0.2506 0.3966 0.8011 0.0848 Uiso 1.0000 . .
H H16B 0.5428 0.2942 1.0590 0.1070 Uiso 1.0000 . .
H H17B 0.4937 0.4011 1.0052 0.1071 Uiso 1.0000 . .
H H18B 0.6422 0.4194 1.0829 0.0951 Uiso 1.0000 . .
H H19B 0.7468 0.3356 1.0206 0.0951 Uiso 1.0000 . .
H H20B 0.6997 0.4413 0.9653 0.0949 Uiso 1.0000 . .
H H21 1.2190 0.0950 0.6740 0.0941 Uiso 1.0000 . .
H H22 1.2916 0.0105 0.6502 0.0944 Uiso 1.0000 . .

loop_
_atom_site_aniso_label
_atom_site_aniso_U_11
_atom_site_aniso_U_22
_atom_site_aniso_U_33
_atom_site_aniso_U_12
_atom_site_aniso_U_13
_atom_site_aniso_U_23
O1A 0.058(3) 0.040(2) 0.063(3) -0.006(2) -0.024(2) -0.005(2)
C1A 0.055(4) 0.042(3) 0.061(4) -0.003(3) -0.022(3) -0.010(3)
O2A 0.065(3) 0.045(3) 0.069(3) 0.000(2) -0.028(3) -0.019(2)
C2A 0.059(4) 0.055(4) 0.062(4) -0.004(3) -0.033(4) -0.015(3)
C3A 0.055(4) 0.059(4) 0.059(4) -0.011(3) -0.022(3) -0.013(3)
C4A 0.044(3) 0.053(4) 0.065(4) -0.019(3) -0.024(3) -0.002(3)
N1A 0.045(3) 0.043(3) 0.041(3) -0.013(2) -0.016(2) -0.006(2)
C5A 0.048(3) 0.045(3) 0.038(3) -0.018(3) -0.017(3) -0.004(2)
C6A 0.048(3) 0.038(3) 0.040(3) -0.011(3) -0.015(3) -0.009(2)
C7A 0.052(4) 0.042(3) 0.041(3) -0.012(3) -0.017(3) -0.005(2)
C8A 0.043(3) 0.046(3) 0.041(3) -0.010(3) -0.018(3) -0.003(3)
C9A 0.052(4) 0.048(3) 0.041(3) -0.018(3) -0.018(3) -0.009(3)
C10A 0.041(3) 0.044(3) 0.041(3) -0.006(3) -0.020(3) -0.010(2)
C11A 0.055(4) 0.041(3) 0.050(4) -0.017(3) -0.022(3) -0.001(3)
C12A 0.051(4) 0.045(3) 0.038(3) -0.016(3) -0.014(3) -0.004(2)
C13A 0.052(4) 0.048(4) 0.050(4) -0.004(3) -0.018(3) -0.013(3)
C14A 0.044(3) 0.043(3) 0.048(3) -0.006(3) -0.016(3) -0.011(3)
C15A 0.048(3) 0.042(3) 0.032(3) -0.013(3) -0.013(2) -0.006(2)
C16A 0.047(3) 0.046(3) 0.033(3) -0.015(3) -0.013(3) -0.003(2)
C17A 0.041(3) 0.042(3) 0.035(3) -0.009(2) -0.014(2) -0.007(2)
C18A 0.042(3) 0.046(3) 0.037(3) -0.010(3) -0.015(3) -0.006(2)
O3A 0.053(3) 0.040(2) 0.055(3) -0.007(2) -0.024(2) -0.008(2)
O4A 0.051(3) 0.041(2) 0.044(2) -0.016(2) -0.017(2) -0.0088(18)
C19A 0.058(4) 0.038(3) 0.058(4) -0.002(3) -0.027(3) -0.008(3)
C20A 0.054(4) 0.068(5) 0.046(4) -0.016(3) -0.016(3) -0.019(3)
C21A 0.067(5) 0.075(5) 0.066(5) -0.034(4) -0.009(4) -0.027(4)
O1B 0.046(2) 0.033(2) 0.071(3) -0.0049(19) -0.026(2) -0.011(2)
C1B 0.046(4) 0.038(3) 0.068(4) 0.000(3) -0.021(3) -0.011(3)
O2B 0.056(3) 0.039(2) 0.070(3) 0.001(2) -0.026(3) -0.020(2)
C2B 0.045(3) 0.054(4) 0.046(3) -0.002(3) -0.017(3) -0.017(3)
C3B 0.042(3) 0.050(4) 0.053(4) -0.006(3) -0.019(3) -0.015(3)
C4B 0.050(4) 0.043(3) 0.058(4) -0.004(3) -0.030(3) -0.013(3)
N1B 0.035(2) 0.044(3) 0.047(3) -0.010(2) -0.021(2) -0.007(2)
C5B 0.049(4) 0.041(3) 0.050(3) -0.014(3) -0.020(3) -0.007(3)
C6B 0.047(3) 0.039(3) 0.048(3) -0.011(3) -0.017(3) -0.008(3)
C7B 0.042(3) 0.041(3) 0.044(3) -0.006(3) -0.012(3) -0.010(3)
C8B 0.042(3) 0.042(3) 0.043(3) -0.005(3) -0.017(3) -0.008(2)
C9B 0.042(3) 0.044(3) 0.042(3) -0.012(3) -0.020(3) -0.008(2)
C10B 0.040(3) 0.039(3) 0.039(3) -0.010(2) -0.018(2) -0.008(2)
C11B 0.044(3) 0.034(3) 0.050(3) -0.008(2) -0.019(3) -0.003(2)
C12B 0.042(3) 0.035(3) 0.049(3) -0.012(2) -0.015(3) -0.005(2)
C13B 0.049(4) 0.042(3) 0.047(3) -0.002(3) -0.020(3) -0.009(3)
C14B 0.042(3) 0.051(4) 0.044(3) -0.011(3) -0.017(3) -0.012(3)
C15B 0.044(3) 0.041(3) 0.040(3) -0.012(3) -0.016(3) -0.007(2)
C16B 0.033(3) 0.042(3) 0.037(3) -0.009(2) -0.010(2) -0.009(2)
C17B 0.039(3) 0.042(3) 0.037(3) -0.011(2) -0.016(2) -0.008(2)
C18B 0.043(3) 0.041(3) 0.041(3) -0.010(3) -0.017(3) -0.006(2)
O4B 0.054(3) 0.045(2) 0.055(3) -0.017(2) -0.012(2) -0.017(2)
O3B 0.053(3) 0.036(2) 0.062(3) -0.004(2) -0.024(2) -0.008(2)
C19B 0.062(5) 0.045(4) 0.071(5) 0.001(3) -0.035(4) -0.010(3)
C20B 0.062(5) 0.154(11) 0.070(6) -0.041(6) -0.002(4) -0.068(7)
C21B 0.062(5) 0.092(6) 0.049(4) -0.036(5) -0.019(4) -0.010(4)
O5 0.060(3) 0.081(4) 0.054(3) -0.023(3) -0.017(3) -0.006(3)
I1A 0.0507(3) 0.0426(2) 0.0484(3) -0.01080(19) -0.0248(2) -0.00267(18)
I1A' 0.0507(3) 0.0426(2) 0.0484(3) -0.01080(19) -0.0248(2) -0.00267(18)
I1B 0.0614(3) 0.0476(3) 0.0631(3) -0.0168(2) -0.0366(3) -0.0039(2)
I1B' 0.0614(3) 0.0476(3) 0.0631(3) -0.0168(2) -0.0366(3) -0.0039(2)

loop_
_atom_type_symbol
_atom_type_scat_dispersion_real
_atom_type_scat_dispersion_imag
_atom_type_scat_source
C 0.0033 0.0016 'International Tables Vol C 4.2.6.8 and 6.1.1.4'
H 0.0000 0.0000 'International Tables Vol C 4.2.6.8 and 6.1.1.4'
I -0.4742 1.8119 'International Tables Vol C 4.2.6.8 and 6.1.1.4'
N 0.0061 0.0033 'International Tables Vol C 4.2.6.8 and 6.1.1.4'
O 0.0106 0.0060 'International Tables Vol C 4.2.6.8 and 6.1.1.4'

loop_
_geom_angle_atom_site_label_1
_geom_angle_atom_site_label_2
_geom_angle_atom_site_label_3
_geom_angle_site_symmetry_1
_geom_angle_site_symmetry_2
_geom_angle_site_symmetry_3
_geom_angle
_geom_angle_publ_flag
C1A O1A C12A . . . 105.6(5) no
O1A C1A O2A . . . 105.9(5) no
O1A C1A H1A . . . 110.5 no
O2A C1A H1A . . . 110.8 no
O1A C1A H2A . . . 109.7 no
O2A C1A H2A . . . 109.2 no
H1A C1A H2A . . . 110.6 no
C1A O2A C13A . . . 105.2(5) no
C13A C2A C14A . . . 117.2(7) no
C13A C2A H3A . . . 121.7 no
C14A C2A H3A . . . 121.1 no
C4A C3A C14A . . . 111.6(6) no
C4A C3A H4A . . . 109.2 no
C14A C3A H4A . . . 109.2 no
C4A C3A H5A . . . 107.5 no
C14A C3A H5A . . . 109.6 no
H4A C3A H5A . . . 109.8 no
C3A C4A N1A . . . 112.0(6) no
C3A C4A H6A . . . 108.0 no
N1A C4A H6A . . . 110.1 no
C3A C4A H7A . . . 108.9 no
N1A C4A H7A . . . 107.2 no
H6A C4A H7A . . . 110.7 no
C4A N1A C5A . . . 117.7(5) no
C4A N1A C17A . . . 119.8(6) no
C5A N1A C17A . . . 122.2(6) no
N1A C5A C15A . . . 121.4(6) no
N1A C5A H8A . . . 119.0 no
C15A C5A H8A . . . 119.6 no
C7A C6A C15A . . . 119.2(6) no
C7A C6A O4A . . . 122.1(6) no
C15A C6A O4A . . . 118.7(6) no
C6A C7A C8A . . . 120.0(6) no
C6A C7A O3A . . . 116.2(6) no
C8A C7A O3A . . . 123.8(6) no
C7A C8A C9A . . . 121.9(6) no
C7A C8A H9A . . . 118.8 no
C9A C8A H9A . . . 119.3 no
C8A C9A C16A . . . 120.0(6) no
C8A C9A H10A . . . 120.7 no
C16A C9A H10A . . . 119.3 no
C16A C10A C17A . . . 122.2(6) no
C16A C10A H11A . . . 118.6 no
C17A C10A H11A . . . 119.2 no
C12A C11A C18A . . . 116.5(6) no
C12A C11A H12A . . . 121.4 no
C18A C11A H12A . . . 122.1 no
O1A C12A C11A . . . 128.2(6) no
O1A C12A C13A . . . 109.0(6) no
C11A C12A C13A . . . 122.8(6) no
C12A C13A O2A . . . 110.2(6) no
C12A C13A C2A . . . 122.0(7) no
O2A C13A C2A . . . 127.8(7) no
C3A C14A C2A . . . 120.7(6) no
C3A C14A C18A . . . 118.5(6) no
C2A C14A C18A . . . 120.8(6) no
C6A C15A C5A . . . 121.7(6) no
C6A C15A C16A . . . 120.2(6) no
C5A C15A C16A . . . 118.2(6) no
C15A C16A C10A . . . 117.8(6) no
C15A C16A C9A . . . 118.7(6) no
C10A C16A C9A . . . 123.4(6) no
N1A C17A C10A . . . 118.1(6) no
N1A C17A C18A . . . 117.6(5) no
C10A C17A C18A . . . 124.3(6) no
C17A C18A C11A . . . 118.5(6) no
C17A C18A C14A . . . 120.8(6) no
C11A C18A C14A . . . 120.7(6) no
C7A O3A C19A . . . 117.2(5) no
C6A O4A C20A . . . 113.4(5) no
O3A C19A H13A . . . 109.4 no
O3A C19A H14A . . . 109.1 no
H13A C19A H14A . . . 110.2 no
O3A C19A H15A . . . 109.5 no
H13A C19A H15A . . . 109.3 no
H14A C19A H15A . . . 109.3 no
O4A C20A C21A . . . 108.7(6) no
O4A C20A H16A . . . 107.8 no
C21A C20A H16A . . . 109.0 no
O4A C20A H17A . . . 110.6 no
C21A C20A H17A . . . 110.7 no
H16A C20A H17A . . . 109.9 no
C20A C21A H18A . . . 109.8 no
C20A C21A H19A . . . 109.2 no
H18A C21A H19A . . . 109.5 no
C20A C21A H20A . . . 109.4 no
H18A C21A H20A . . . 109.9 no
H19A C21A H20A . . . 109.1 no
C1B O1B C12B . . . 104.4(5) no
O1B C1B O2B . . . 106.1(5) no
O1B C1B H1B . . . 109.9 no
O2B C1B H1B . . . 110.5 no
O1B C1B H2B . . . 109.9 no
O2B C1B H2B . . . 110.6 no
H1B C1B H2B . . . 109.7 no
C1B O2B C13B . . . 104.1(5) no
C13B C2B C14B . . . 116.8(6) no
C13B C2B H3B . . . 121.8 no
C14B C2B H3B . . . 121.4 no
C4B C3B C14B . . . 111.8(6) no
C4B C3B H4B . . . 107.8 no
C14B C3B H4B . . . 109.7 no
C4B C3B H5B . . . 108.5 no
C14B C3B H5B . . . 108.9 no
H4B C3B H5B . . . 110.2 no
C3B C4B N1B . . . 111.1(5) no
C3B C4B H6B . . . 108.1 no
N1B C4B H6B . . . 109.0 no
C3B C4B H7B . . . 109.5 no
N1B C4B H7B . . . 109.1 no
H6B C4B H7B . . . 110.0 no
C4B N1B C5B . . . 117.3(5) no
C4B N1B C17B . . . 119.2(5) no
C5B N1B C17B . . . 123.3(5) no
N1B C5B C15B . . . 121.7(6) no
N1B C5B H8B . . . 119.1 no
C15B C5B H8B . . . 119.2 no
C7B C6B C15B . . . 118.8(6) no
C7B C6B O4B . . . 122.5(6) no
C15B C6B O4B . . . 118.5(6) no
C6B C7B C8B . . . 119.7(6) no
C6B C7B O3B . . . 116.6(6) no
C8B C7B O3B . . . 123.7(6) no
C7B C8B C9B . . . 122.1(6) no
C7B C8B H9B . . . 118.2 no
C9B C8B H9B . . . 119.8 no
C8B C9B C16B . . . 119.6(5) no
C8B C9B H10B . . . 120.1 no
C16B C9B H10B . . . 120.3 no
C16B C10B C17B . . . 122.9(5) no
C16B C10B H11B . . . 118.5 no
C17B C10B H11B . . . 118.6 no
C12B C11B C18B . . . 117.0(6) no
C12B C11B H12B . . . 121.4 no
C18B C11B H12B . . . 121.5 no
C11B C12B O1B . . . 128.0(6) no
C11B C12B C13B . . . 121.7(6) no
O1B C12B C13B . . . 110.1(6) no
O2B C13B C12B . . . 109.4(6) no
O2B C13B C2B . . . 127.9(6) no
C12B C13B C2B . . . 122.6(6) no
C3B C14B C2B . . . 120.1(6) no
C3B C14B C18B . . . 118.4(6) no
C2B C14B C18B . . . 121.3(6) no
C5B C15B C6B . . . 120.5(6) no
C5B C15B C16B . . . 117.5(6) no
C6B C15B C16B . . . 122.0(6) no
C9B C16B C15B . . . 117.9(6) no
C9B C16B C10B . . . 123.8(5) no
C15B C16B C10B . . . 118.3(5) no
N1B C17B C10B . . . 116.0(5) no
N1B C17B C18B . . . 119.4(5) no
C10B C17B C18B . . . 124.6(5) no
C17B C18B C11B . . . 118.4(6) no
C17B C18B C14B . . . 121.0(6) no
C11B C18B C14B . . . 120.5(6) no
C6B O4B C20B . . . 117.1(6) no
C7B O3B C19B . . . 116.7(5) no
O3B C19B H13B . . . 108.7 no
O3B C19B H14B . . . 109.9 no
H13B C19B H14B . . . 109.9 no
O3B C19B H15B . . . 109.9 no
H13B C19B H15B . . . 109.2 no
H14B C19B H15B . . . 109.2 no
O4B C20B C21B . . . 110.0(7) no
O4B C20B H16B . . . 109.3 no
C21B C20B H16B . . . 109.6 no
O4B C20B H17B . . . 109.0 no
C21B C20B H17B . . . 109.4 no
H16B C20B H17B . . . 109.5 no
C20B C21B H18B . . . 109.3 no
C20B C21B H19B . . . 109.1 no
H18B C21B H19B . . . 109.7 no
C20B C21B H20B . . . 109.1 no
H18B C21B H20B . . . 109.8 no
H19B C21B H20B . . . 109.7 no
H21 O5 H22 . . . 90.7 no

loop_
_geom_bond_atom_site_label_1
_geom_bond_atom_site_label_2
_geom_bond_site_symmetry_1
_geom_bond_site_symmetry_2
_geom_bond_distance
_geom_bond_publ_flag
O1A C1A . . 1.446(9) no
O1A C12A . . 1.386(8) no
C1A O2A . . 1.450(9) no
C1A H1A . . 0.972 no
C1A H2A . . 0.968 no
O2A C13A . . 1.381(9) no
C2A C13A . . 1.345(10) no
C2A C14A . . 1.419(10) no
C2A H3A . . 0.934 no
C3A C4A . . 1.483(11) no
C3A C14A . . 1.497(10) no
C3A H4A . . 0.969 no
C3A H5A . . 0.974 no
C4A N1A . . 1.485(9) no
C4A H6A . . 0.978 no
C4A H7A . . 0.967 no
N1A C5A . . 1.347(9) no
N1A C17A . . 1.383(8) no
C5A C15A . . 1.396(9) no
C5A H8A . . 0.935 no
C6A C7A . . 1.390(9) no
C6A C15A . . 1.420(9) no
C6A O4A . . 1.370(7) no
C7A C8A . . 1.396(9) no
C7A O3A . . 1.360(8) no
C8A C9A . . 1.376(10) no
C8A H9A . . 0.933 no
C9A C16A . . 1.403(9) no
C9A H10A . . 0.933 no
C10A C16A . . 1.414(9) no
C10A C17A . . 1.371(8) no
C10A H11A . . 0.930 no
C11A C12A . . 1.357(10) no
C11A C18A . . 1.418(9) no
C11A H12A . . 0.935 no
C12A C13A . . 1.383(10) no
C14A C18A . . 1.381(9) no
C15A C16A . . 1.429(8) no
C17A C18A . . 1.486(9) no
O3A C19A . . 1.421(9) no
O4A C20A . . 1.441(8) no
C19A H13A . . 0.966 no
C19A H14A . . 0.960 no
C19A H15A . . 0.957 no
C20A C21A . . 1.481(10) no
C20A H16A . . 0.980 no
C20A H17A . . 0.978 no
C21A H18A . . 0.962 no
C21A H19A . . 0.962 no
C21A H20A . . 0.967 no
O1B C1B . . 1.443(8) no
O1B C12B . . 1.358(7) no
C1B O2B . . 1.441(9) no
C1B H1B . . 0.971 no
C1B H2B . . 0.972 no
O2B C13B . . 1.382(8) no
C2B C13B . . 1.374(10) no
C2B C14B . . 1.404(10) no
C2B H3B . . 0.930 no
C3B C4B . . 1.523(10) no
C3B C14B . . 1.511(9) no
C3B H4B . . 0.975 no
C3B H5B . . 0.982 no
C4B N1B . . 1.472(8) no
C4B H6B . . 0.971 no
C4B H7B . . 0.967 no
N1B C5B . . 1.319(8) no
N1B C17B . . 1.398(7) no
C5B C15B . . 1.409(9) no
C5B H8B . . 0.932 no
C6B C7B . . 1.399(9) no
C6B C15B . . 1.398(9) no
C6B O4B . . 1.362(8) no
C7B C8B . . 1.388(9) no
C7B O3B . . 1.359(8) no
C8B C9B . . 1.379(9) no
C8B H9B . . 0.934 no
C9B C16B . . 1.420(8) no
C9B H10B . . 0.934 no
C10B C16B . . 1.406(8) no
C10B C17B . . 1.379(8) no
C10B H11B . . 0.925 no
C11B C12B . . 1.375(9) no
C11B C18B . . 1.419(8) no
C11B H12B . . 0.930 no
C12B C13B . . 1.377(9) no
C14B C18B . . 1.393(9) no
C15B C16B . . 1.410(8) no
C17B C18B . . 1.452(9) no
O4B C20B . . 1.395(9) no
O3B C19B . . 1.439(9) no
C19B H13B . . 0.959 no
C19B H14B . . 0.966 no
C19B H15B . . 0.963 no
C20B C21B . . 1.497(11) no
C20B H16B . . 0.963 no
C20B H17B . . 0.967 no
C21B H18B . . 0.961 no
C21B H19B . . 0.955 no
C21B H20B . . 0.962 no
O5 H21 . . 0.916 no
O5 H22 . . 0.852 no

loop_
_geom_hbond_atom_site_label_D
_geom_hbond_atom_site_label_H
_geom_hbond_atom_site_label_A
_geom_hbond_site_symmetry_D
_geom_hbond_site_symmetry_H
_geom_hbond_site_symmetry_A
_geom_hbond_distance_DH
_geom_hbond_distance_HA
_geom_hbond_distance_DA
_geom_hbond_angle_DHA
_geom_hbond_publ_flag
C9A H10A O5 . . . 0.93 2.47 3.358(11) 159 yes
C21B H20B O1B . . 1_565 0.96 2.51 3.466(11) 177 yes
